data_7128342
loop_
_publ_author_name
'Liang, Qiuming'
'Hayashi, Kasumi'
'Zeng, Yimin'
'Jimenez-Santiago, Jose L'
'Song, Datong'

_publ_section_title
;
 Constructing fused N-heterocycles from unprotected mesoionic
 N-heterocyclic olefins and organic azides <i>via</i> diazo transfer.
;
_journal_issue 50
_journal_name_full 'Chemical communications (Cambridge, England)'
_journal_page_first 6137
_journal_page_last 6140
_journal_paper_doi 10.1039/d1cc02245h
_journal_volume 57
_journal_year 2021
_chemical_formula_sum 'C25 H25 N3'
_chemical_formula_weight 367.48
_space_group_crystal_system monoclinic
_space_group_IT_number 14
_space_group_name_Hall '-P 2ybc'
_space_group_name_H-M_alt 'P 1 21/c 1'
_atom_sites_solution_hydrogens geom
_audit_creation_method SHELXL-2016/6
_audit_update_record
;
2021-04-08 deposited with the CCDC.	2021-05-19 downloaded from the CCDC.
;
_cell_angle_alpha 90
_cell_angle_beta 95.571(3)
_cell_angle_gamma 90
_cell_formula_units_Z 4
_cell_length_a 7.9028(7)
_cell_length_b 12.5696(8)
_cell_length_c 20.7598(18)
_cell_measurement_reflns_used 51730
_cell_measurement_temperature 150(2)
_cell_measurement_theta_max 28.159
_cell_measurement_theta_min 1.971
_cell_volume 2052.4(3)
_computing_structure_refinement 'SHELXL-2016/6 (Sheldrick, 2016)'
_computing_structure_solution 'SHELXT 2014/5 (Sheldrick, 2014)'
_diffrn_ambient_temperature 150(2)
_diffrn_measured_fraction_theta_full 0.998
_diffrn_measured_fraction_theta_max 0.992
_diffrn_measurement_device_type 'Bruker Kappa Photon II'
_diffrn_measurement_method 'omega and phi scans'
_diffrn_radiation_type MoK\a
_diffrn_radiation_wavelength 0.71073
_diffrn_reflns_av_R_equivalents 0.0548
_diffrn_reflns_av_unetI/netI 0.0410
_diffrn_reflns_Laue_measured_fraction_full 0.998
_diffrn_reflns_Laue_measured_fraction_max 0.992
_diffrn_reflns_limit_h_max 10
_diffrn_reflns_limit_h_min -10
_diffrn_reflns_limit_k_max 15
_diffrn_reflns_limit_k_min -16
_diffrn_reflns_limit_l_max 27
_diffrn_reflns_limit_l_min -27
_diffrn_reflns_number 51730
_diffrn_reflns_point_group_measured_fraction_full 0.998
_diffrn_reflns_point_group_measured_fraction_max 0.992
_diffrn_reflns_theta_full 25.242
_diffrn_reflns_theta_max 28.159
_diffrn_reflns_theta_min 1.971
_exptl_absorpt_coefficient_mu 0.071
_exptl_absorpt_correction_T_max 0.7455
_exptl_absorpt_correction_T_min 0.6116
_exptl_absorpt_correction_type multi-scan
_exptl_absorpt_process_details
;
 SADABS 2016/2: Krause, L., Herbst-Irmer, R., Sheldrick G.M. & Stalke D.,
 J. Appl. Cryst. 48 (2015) 3-10
;
_exptl_crystal_colour block
_exptl_crystal_density_diffrn 1.189
_exptl_crystal_description 'dark green'
_exptl_crystal_F_000 784
_exptl_crystal_size_max 0.3
_exptl_crystal_size_mid 0.2
_exptl_crystal_size_min 0.1
_exptl_transmission_factor_max 0.7457
_exptl_transmission_factor_min 0.7019
_refine_diff_density_max 0.259
_refine_diff_density_min -0.251
_refine_diff_density_rms 0.064
_refine_ls_extinction_method none
_refine_ls_goodness_of_fit_ref 1.052
_refine_ls_hydrogen_treatment constr
_refine_ls_matrix_type full
_refine_ls_number_parameters 257
_refine_ls_number_reflns 4987
_refine_ls_number_restraints 0
_refine_ls_restrained_S_all 1.052
_refine_ls_R_factor_all 0.0669
_refine_ls_R_factor_gt 0.0452
_refine_ls_shift/su_max 0.001
_refine_ls_shift/su_mean 0.000
_refine_ls_structure_factor_coef Fsqd
_refine_ls_weighting_details 'w=1/[\s^2^(Fo^2^)+(0.0698P)^2^+0.3432P] where P=(Fo^2^+2Fc^2^)/3'
_refine_ls_weighting_scheme calc
_refine_ls_wR_factor_gt 0.1180
_refine_ls_wR_factor_ref 0.1291
_reflns_Friedel_coverage 0.000
_reflns_number_gt 3740
_reflns_number_total 4987
_reflns_threshold_expression 'I > 2\s(I)'
_cod_data_source_file d1cc02245h2.cif
_cod_data_source_block wl451
_cod_depositor_comments 'Adding full bibliography for 7128333--7128355.cif.'
_cod_original_sg_symbol_H-M 'P 21/c'
_cod_database_code 7128342
_shelx_shelxl_version_number 2016/6
_shelx_space_group_comment
;
The symmetry employed for this shelxl refinement is uniquely defined
by the following loop, which should always be used as a source of
symmetry information in preference to the above space-group names.
They are only intended as comments.
;

loop_
_space_group_symop_operation_xyz
'x, y, z'
'-x, y+1/2, -z+1/2'
'-x, -y, -z'
'x, -y-1/2, z-1/2'

loop_
_atom_site_label
_atom_site_type_symbol
_atom_site_fract_x
_atom_site_fract_y
_atom_site_fract_z
_atom_site_U_iso_or_equiv
_atom_site_adp_type
_atom_site_occupancy
_atom_site_site_symmetry_order
_atom_site_calc_flag
_atom_site_refinement_flags_posn
_atom_site_refinement_flags_adp
_atom_site_refinement_flags_occupancy
_atom_site_disorder_assembly
_atom_site_disorder_group
N1 N 0.03986(13) 0.37621(8) 0.41697(5) 0.0274(2) Uani 1 1 d . . . . .
C1 C 0.43703(17) 0.34685(10) 0.28757(6) 0.0269(3) Uani 1 1 d . . . . .
H1A H 0.373179 0.285078 0.295692 0.032 Uiso 1 1 calc R U . . .
N2 N 0.04590(14) 0.29459(9) 0.46057(5) 0.0288(3) Uani 1 1 d . . . . .
C2 C 0.58641(17) 0.33593(10) 0.25827(6) 0.0297(3) Uani 1 1 d . . . . .
H2A H 0.624443 0.266956 0.247747 0.036 Uiso 1 1 calc R U . . .
C3 C 0.68083(17) 0.42408(11) 0.24415(7) 0.0318(3) Uani 1 1 d . . . . .
H3A H 0.783390 0.416249 0.224243 0.038 Uiso 1 1 calc R U . . .
N3 N 0.19864(13) 0.25398(8) 0.45634(5) 0.0262(2) Uani 1 1 d . . . . .
C4 C 0.62278(16) 0.52419(11) 0.25964(7) 0.0303(3) Uani 1 1 d . . . . .
H4A H 0.684956 0.585627 0.249470 0.036 Uiso 1 1 calc R U . . .
C5 C 0.47548(16) 0.53522(10) 0.28969(6) 0.0265(3) Uani 1 1 d . . . . .
H5A H 0.438916 0.604628 0.300010 0.032 Uiso 1 1 calc R U . . .
C6 C 0.37738(16) 0.44709(9) 0.30562(6) 0.0234(3) Uani 1 1 d . . . . .
C7 C 0.22539(16) 0.46265(10) 0.33975(6) 0.0254(3) Uani 1 1 d . . . . .
C8 C 0.13557(15) 0.56577(9) 0.33115(6) 0.0246(3) Uani 1 1 d . . . . .
C9 C 0.08343(16) 0.60447(10) 0.26897(6) 0.0267(3) Uani 1 1 d . . . . .
H9A H 0.102588 0.562466 0.232330 0.032 Uiso 1 1 calc R U . . .
C10 C 0.00477(16) 0.70237(10) 0.25978(7) 0.0305(3) Uani 1 1 d . . . . .
H10A H -0.028075 0.726938 0.217120 0.037 Uiso 1 1 calc R U . . .
C11 C -0.02648(17) 0.76489(10) 0.31235(7) 0.0337(3) Uani 1 1 d . . . . .
H11A H -0.082835 0.831367 0.306033 0.040 Uiso 1 1 calc R U . . .
C12 C 0.02545(18) 0.72919(11) 0.37405(7) 0.0339(3) Uani 1 1 d . . . . .
H12A H 0.005845 0.771803 0.410386 0.041 Uiso 1 1 calc R U . . .
C13 C 0.10617(17) 0.63140(10) 0.38336(7) 0.0302(3) Uani 1 1 d . . . . .
H13A H 0.142204 0.608600 0.426127 0.036 Uiso 1 1 calc R U . . .
C14 C 0.18855(16) 0.38825(10) 0.38639(6) 0.0253(3) Uani 1 1 d . . . . .
C15 C 0.28922(16) 0.30415(10) 0.41460(6) 0.0276(3) Uani 1 1 d . . . . .
H15A H 0.401316 0.286541 0.405449 0.033 Uiso 1 1 calc R U . . .
C16 C 0.24758(16) 0.16038(10) 0.49418(6) 0.0252(3) Uani 1 1 d . . . . .
C17 C 0.20216(17) 0.06142(10) 0.46764(6) 0.0273(3) Uani 1 1 d . . . . .
C18 C 0.24368(17) -0.02757(10) 0.50558(6) 0.0297(3) Uani 1 1 d . . . . .
H18A H 0.214610 -0.096146 0.488730 0.036 Uiso 1 1 calc R U . . .
C19 C 0.32656(17) -0.01898(11) 0.56747(7) 0.0302(3) Uani 1 1 d . . . . .
C20 C 0.37314(17) 0.08094(11) 0.59107(7) 0.0326(3) Uani 1 1 d . . . . .
H20A H 0.431972 0.086950 0.633042 0.039 Uiso 1 1 calc R U . . .
C21 C 0.33614(17) 0.17286(11) 0.55498(7) 0.0301(3) Uani 1 1 d . . . . .
C22 C 0.1133(2) 0.05038(12) 0.40039(7) 0.0374(3) Uani 1 1 d . . . . .
H22A H 0.021369 0.102816 0.394145 0.056 Uiso 1 1 calc R U . . .
H22B H 0.065777 -0.021421 0.394792 0.056 Uiso 1 1 calc R U . . .
H22C H 0.194861 0.062561 0.368498 0.056 Uiso 1 1 calc R U . . .
C23 C 0.3642(2) -0.11642(12) 0.60874(8) 0.0420(4) Uani 1 1 d . . . . .
H23A H 0.329212 -0.180180 0.583737 0.063 Uiso 1 1 calc R U . . .
H23B H 0.301440 -0.112456 0.647135 0.063 Uiso 1 1 calc R U . . .
H23C H 0.486418 -0.119959 0.622188 0.063 Uiso 1 1 calc R U . . .
C24 C 0.3906(2) 0.28019(12) 0.58177(8) 0.0434(4) Uani 1 1 d . . . . .
H24A H 0.328886 0.336064 0.556311 0.065 Uiso 1 1 calc R U . . .
H24B H 0.513053 0.289169 0.579473 0.065 Uiso 1 1 calc R U . . .
H24C H 0.365310 0.285178 0.626960 0.065 Uiso 1 1 calc R U . . .
C25 C -0.12029(17) 0.43278(12) 0.40625(7) 0.0361(3) Uani 1 1 d . . . . .
H25A H -0.144162 0.448811 0.360061 0.054 Uiso 1 1 calc R U . . .
H25B H -0.113222 0.499281 0.431000 0.054 Uiso 1 1 calc R U . . .
H25C H -0.211731 0.388469 0.420432 0.054 Uiso 1 1 calc R U . . .

loop_
_atom_site_aniso_label
_atom_site_aniso_U_11
_atom_site_aniso_U_22
_atom_site_aniso_U_33
_atom_site_aniso_U_23
_atom_site_aniso_U_13
_atom_site_aniso_U_12
N1 0.0272(6) 0.0262(5) 0.0289(6) 0.0070(4) 0.0040(4) 0.0033(4)
C1 0.0318(7) 0.0201(6) 0.0287(7) -0.0011(5) 0.0025(5) -0.0020(5)
N2 0.0289(6) 0.0280(6) 0.0297(6) 0.0061(4) 0.0043(4) 0.0044(4)
C2 0.0363(7) 0.0250(6) 0.0277(7) -0.0030(5) 0.0026(5) 0.0046(5)
C3 0.0279(7) 0.0362(7) 0.0317(7) 0.0040(6) 0.0053(5) 0.0038(6)
N3 0.0275(6) 0.0244(5) 0.0268(5) 0.0026(4) 0.0024(4) 0.0027(4)
C4 0.0267(6) 0.0272(6) 0.0365(7) 0.0070(5) 0.0007(5) -0.0025(5)
C5 0.0275(6) 0.0199(6) 0.0313(7) 0.0011(5) -0.0019(5) 0.0001(5)
C6 0.0259(6) 0.0210(6) 0.0227(6) 0.0002(5) -0.0011(5) -0.0007(5)
C7 0.0276(6) 0.0205(6) 0.0281(6) 0.0012(5) 0.0027(5) 0.0003(5)
C8 0.0237(6) 0.0213(6) 0.0290(6) 0.0011(5) 0.0036(5) -0.0014(5)
C9 0.0250(6) 0.0261(6) 0.0289(6) 0.0009(5) 0.0025(5) -0.0011(5)
C10 0.0256(6) 0.0294(7) 0.0359(7) 0.0086(6) -0.0007(5) -0.0016(5)
C11 0.0284(7) 0.0216(6) 0.0513(9) 0.0037(6) 0.0054(6) 0.0024(5)
C12 0.0357(7) 0.0245(6) 0.0426(8) -0.0054(6) 0.0088(6) -0.0003(6)
C13 0.0345(7) 0.0265(6) 0.0296(7) -0.0003(5) 0.0028(5) -0.0008(5)
C14 0.0265(6) 0.0229(6) 0.0263(6) -0.0010(5) 0.0016(5) 0.0001(5)
C15 0.0272(6) 0.0259(6) 0.0302(7) 0.0038(5) 0.0052(5) 0.0017(5)
C16 0.0272(6) 0.0241(6) 0.0245(6) 0.0039(5) 0.0041(5) 0.0033(5)
C17 0.0307(7) 0.0286(7) 0.0234(6) 0.0003(5) 0.0067(5) -0.0002(5)
C18 0.0348(7) 0.0240(6) 0.0312(7) -0.0001(5) 0.0078(5) 0.0011(5)
C19 0.0285(6) 0.0314(7) 0.0315(7) 0.0062(5) 0.0068(5) 0.0084(5)
C20 0.0327(7) 0.0368(7) 0.0273(7) 0.0010(6) -0.0025(5) 0.0067(6)
C21 0.0302(7) 0.0287(7) 0.0306(7) -0.0015(5) 0.0000(5) 0.0036(5)
C22 0.0488(9) 0.0368(8) 0.0264(7) -0.0016(6) 0.0026(6) -0.0051(7)
C23 0.0437(8) 0.0375(8) 0.0450(9) 0.0142(7) 0.0060(7) 0.0136(7)
C24 0.0499(9) 0.0355(8) 0.0421(9) -0.0069(7) -0.0088(7) -0.0013(7)
C25 0.0261(7) 0.0376(8) 0.0448(8) 0.0122(6) 0.0041(6) 0.0056(6)

loop_
_atom_type_symbol
_atom_type_description
_atom_type_scat_dispersion_real
_atom_type_scat_dispersion_imag
_atom_type_scat_source
C C 0.0033 0.0016 'International Tables Vol C Tables 4.2.6.8 and 6.1.1.4'
H H 0.0000 0.0000 'International Tables Vol C Tables 4.2.6.8 and 6.1.1.4'
N N 0.0061 0.0033 'International Tables Vol C Tables 4.2.6.8 and 6.1.1.4'

loop_
_geom_angle_atom_site_label_1
_geom_angle_atom_site_label_2
_geom_angle_atom_site_label_3
_geom_angle
_geom_angle_site_symmetry_1
_geom_angle_site_symmetry_3
_geom_angle_publ_flag
N2 N1 C14 113.93(10) . . ?
N2 N1 C25 116.35(10) . . ?
C14 N1 C25 129.59(11) . . ?
C2 C1 C6 121.77(11) . . ?
C2 C1 H1A 119.1 . . ?
C6 C1 H1A 119.1 . . ?
N3 N2 N1 102.68(9) . . ?
C3 C2 C1 120.90(12) . . ?
C3 C2 H2A 119.5 . . ?
C1 C2 H2A 119.5 . . ?
C2 C3 C4 118.69(12) . . ?
C2 C3 H3A 120.7 . . ?
C4 C3 H3A 120.7 . . ?
N2 N3 C15 114.31(10) . . ?
N2 N3 C16 118.43(10) . . ?
C15 N3 C16 127.23(11) . . ?
C5 C4 C3 120.54(12) . . ?
C5 C4 H4A 119.7 . . ?
C3 C4 H4A 119.7 . . ?
C4 C5 C6 122.29(12) . . ?
C4 C5 H5A 118.9 . . ?
C6 C5 H5A 118.9 . . ?
C1 C6 C5 115.76(11) . . ?
C1 C6 C7 123.99(11) . . ?
C5 C6 C7 120.24(11) . . ?
C14 C7 C6 118.78(11) . . ?
C14 C7 C8 122.68(11) . . ?
C6 C7 C8 117.67(10) . . ?
C13 C8 C9 116.87(11) . . ?
C13 C8 C7 122.45(12) . . ?
C9 C8 C7 120.60(11) . . ?
C10 C9 C8 121.53(12) . . ?
C10 C9 H9A 119.2 . . ?
C8 C9 H9A 119.2 . . ?
C9 C10 C11 120.51(12) . . ?
C9 C10 H10A 119.7 . . ?
C11 C10 H10A 119.7 . . ?
C12 C11 C10 119.09(12) . . ?
C12 C11 H11A 120.5 . . ?
C10 C11 H11A 120.5 . . ?
C11 C12 C13 120.48(13) . . ?
C11 C12 H12A 119.8 . . ?
C13 C12 H12A 119.8 . . ?
C12 C13 C8 121.49(13) . . ?
C12 C13 H13A 119.3 . . ?
C8 C13 H13A 119.3 . . ?
N1 C14 C7 128.95(11) . . ?
N1 C14 C15 101.24(10) . . ?
C7 C14 C15 129.80(12) . . ?
N3 C15 C14 107.83(11) . . ?
N3 C15 H15A 126.1 . . ?
C14 C15 H15A 126.1 . . ?
C21 C16 C17 123.16(11) . . ?
C21 C16 N3 119.04(11) . . ?
C17 C16 N3 117.80(11) . . ?
C18 C17 C16 117.21(12) . . ?
C18 C17 C22 120.95(12) . . ?
C16 C17 C22 121.84(12) . . ?
C19 C18 C17 121.76(12) . . ?
C19 C18 H18A 119.1 . . ?
C17 C18 H18A 119.1 . . ?
C20 C19 C18 118.89(12) . . ?
C20 C19 C23 120.31(13) . . ?
C18 C19 C23 120.80(13) . . ?
C19 C20 C21 121.83(12) . . ?
C19 C20 H20A 119.1 . . ?
C21 C20 H20A 119.1 . . ?
C16 C21 C20 117.09(12) . . ?
C16 C21 C24 122.45(12) . . ?
C20 C21 C24 120.46(12) . . ?
C17 C22 H22A 109.5 . . ?
C17 C22 H22B 109.5 . . ?
H22A C22 H22B 109.5 . . ?
C17 C22 H22C 109.5 . . ?
H22A C22 H22C 109.5 . . ?
H22B C22 H22C 109.5 . . ?
C19 C23 H23A 109.5 . . ?
C19 C23 H23B 109.5 . . ?
H23A C23 H23B 109.5 . . ?
C19 C23 H23C 109.5 . . ?
H23A C23 H23C 109.5 . . ?
H23B C23 H23C 109.5 . . ?
C21 C24 H24A 109.5 . . ?
C21 C24 H24B 109.5 . . ?
H24A C24 H24B 109.5 . . ?
C21 C24 H24C 109.5 . . ?
H24A C24 H24C 109.5 . . ?
H24B C24 H24C 109.5 . . ?
N1 C25 H25A 109.5 . . ?
N1 C25 H25B 109.5 . . ?
H25A C25 H25B 109.5 . . ?
N1 C25 H25C 109.5 . . ?
H25A C25 H25C 109.5 . . ?
H25B C25 H25C 109.5 . . ?

loop_
_geom_bond_atom_site_label_1
_geom_bond_atom_site_label_2
_geom_bond_distance
_geom_bond_site_symmetry_2
_geom_bond_publ_flag
N1 N2 1.3658(14) . ?
N1 C14 1.3969(16) . ?
N1 C25 1.4499(17) . ?
C1 C2 1.3863(19) . ?
C1 C6 1.4087(16) . ?
C1 H1A 0.9500 . ?
N2 N3 1.3213(15) . ?
C2 C3 1.3830(19) . ?
C2 H2A 0.9500 . ?
C3 C4 1.3877(19) . ?
C3 H3A 0.9500 . ?
N3 C15 1.3347(16) . ?
N3 C16 1.4463(15) . ?
C4 C5 1.3801(18) . ?
C4 H4A 0.9500 . ?
C5 C6 1.4096(17) . ?
C5 H5A 0.9500 . ?
C6 C7 1.4658(18) . ?
C7 C14 1.3970(18) . ?
C7 C8 1.4802(17) . ?
C8 C13 1.3993(18) . ?
C8 C9 1.4035(18) . ?
C9 C10 1.3834(18) . ?
C9 H9A 0.9500 . ?
C10 C11 1.386(2) . ?
C10 H10A 0.9500 . ?
C11 C12 1.381(2) . ?
C11 H11A 0.9500 . ?
C12 C13 1.3896(19) . ?
C12 H12A 0.9500 . ?
C13 H13A 0.9500 . ?
C14 C15 1.4152(17) . ?
C15 H15A 0.9500 . ?
C16 C21 1.3914(18) . ?
C16 C17 1.3932(18) . ?
C17 C18 1.3889(18) . ?
C17 C22 1.5072(19) . ?
C18 C19 1.389(2) . ?
C18 H18A 0.9500 . ?
C19 C20 1.3849(19) . ?
C19 C23 1.5077(18) . ?
C20 C21 1.3926(19) . ?
C20 H20A 0.9500 . ?
C21 C24 1.5060(19) . ?
C22 H22A 0.9800 . ?
C22 H22B 0.9800 . ?
C22 H22C 0.9800 . ?
C23 H23A 0.9800 . ?
C23 H23B 0.9800 . ?
C23 H23C 0.9800 . ?
C24 H24A 0.9800 . ?
C24 H24B 0.9800 . ?
C24 H24C 0.9800 . ?
C25 H25A 0.9800 . ?
C25 H25B 0.9800 . ?
C25 H25C 0.9800 . ?

loop_
_geom_torsion_atom_site_label_1
_geom_torsion_atom_site_label_2
_geom_torsion_atom_site_label_3
_geom_torsion_atom_site_label_4
_geom_torsion
_geom_torsion_site_symmetry_1
_geom_torsion_site_symmetry_2
_geom_torsion_site_symmetry_3
_geom_torsion_site_symmetry_4
_geom_torsion_publ_flag
C14 N1 N2 N3 -1.12(14) . . . . ?
C25 N1 N2 N3 175.28(11) . . . . ?
C6 C1 C2 C3 -1.6(2) . . . . ?
C1 C2 C3 C4 -0.3(2) . . . . ?
N1 N2 N3 C15 0.93(14) . . . . ?
N1 N2 N3 C16 -176.87(10) . . . . ?
C2 C3 C4 C5 1.3(2) . . . . ?
C3 C4 C5 C6 -0.4(2) . . . . ?
C2 C1 C6 C5 2.39(18) . . . . ?
C2 C1 C6 C7 -176.63(12) . . . . ?
C4 C5 C6 C1 -1.41(18) . . . . ?
C4 C5 C6 C7 177.66(12) . . . . ?
C1 C6 C7 C14 36.27(18) . . . . ?
C5 C6 C7 C14 -142.72(12) . . . . ?
C1 C6 C7 C8 -154.08(12) . . . . ?
C5 C6 C7 C8 26.94(17) . . . . ?
C14 C7 C8 C13 46.01(18) . . . . ?
C6 C7 C8 C13 -123.22(13) . . . . ?
C14 C7 C8 C9 -137.29(13) . . . . ?
C6 C7 C8 C9 53.48(16) . . . . ?
C13 C8 C9 C10 -0.77(18) . . . . ?
C7 C8 C9 C10 -177.65(12) . . . . ?
C8 C9 C10 C11 -0.69(19) . . . . ?
C9 C10 C11 C12 1.45(19) . . . . ?
C10 C11 C12 C13 -0.7(2) . . . . ?
C11 C12 C13 C8 -0.8(2) . . . . ?
C9 C8 C13 C12 1.49(19) . . . . ?
C7 C8 C13 C12 178.31(12) . . . . ?
N2 N1 C14 C7 179.95(12) . . . . ?
C25 N1 C14 C7 4.1(2) . . . . ?
N2 N1 C14 C15 0.87(14) . . . . ?
C25 N1 C14 C15 -174.93(13) . . . . ?
C6 C7 C14 N1 -168.31(12) . . . . ?
C8 C7 C14 N1 22.6(2) . . . . ?
C6 C7 C14 C15 10.5(2) . . . . ?
C8 C7 C14 C15 -158.60(13) . . . . ?
N2 N3 C15 C14 -0.43(15) . . . . ?
C16 N3 C15 C14 177.13(11) . . . . ?
N1 C14 C15 N3 -0.26(13) . . . . ?
C7 C14 C15 N3 -179.33(13) . . . . ?
N2 N3 C16 C21 -93.53(15) . . . . ?
C15 N3 C16 C21 88.99(16) . . . . ?
N2 N3 C16 C17 86.11(15) . . . . ?
C15 N3 C16 C17 -91.37(16) . . . . ?
C21 C16 C17 C18 2.24(19) . . . . ?
N3 C16 C17 C18 -177.38(11) . . . . ?
C21 C16 C17 C22 -177.14(12) . . . . ?
N3 C16 C17 C22 3.23(18) . . . . ?
C16 C17 C18 C19 0.18(19) . . . . ?
C22 C17 C18 C19 179.57(12) . . . . ?
C17 C18 C19 C20 -1.9(2) . . . . ?
C17 C18 C19 C23 177.58(12) . . . . ?
C18 C19 C20 C21 1.3(2) . . . . ?
C23 C19 C20 C21 -178.17(13) . . . . ?
C17 C16 C21 C20 -2.8(2) . . . . ?
N3 C16 C21 C20 176.83(11) . . . . ?
C17 C16 C21 C24 177.39(13) . . . . ?
N3 C16 C21 C24 -3.0(2) . . . . ?
C19 C20 C21 C16 0.9(2) . . . . ?
C19 C20 C21 C24 -179.23(13) . . . . ?
